data_1562313
loop_
_publ_author_name
'Zhang, Shu-Hua'
'Zhao, Ru-Xia'
'Li, He-Ping'
'Ge, Cheng-Min'
'Li, Gui'
'Huang, Qiu-Ping'
'Zou, Hua-Hong'

_publ_section_title
;
 Structural variation from heterometallic cluster-based 1D chain to
 heterometallic tetranuclear cluster: Syntheses, structures and magnetic
 properties
;
_journal_name_full 'Journal of Solid State Chemistry'
_journal_page_first 30
_journal_page_last 35
_journal_paper_doi 10.1016/j.jssc.2014.04.014
_journal_volume 216
_journal_year 2014
_chemical_formula_moiety 'C38 H42 Co2 N8 Na2 O14 '
_chemical_formula_sum 'C38 H42 Co2 N8 Na2 O14'
_chemical_formula_weight 998.64
_space_group_IT_number 14
_space_group_name_Hall '-P 2yn'
_space_group_name_H-M_alt 'P 1 21/n 1'
_symmetry_cell_setting monoclinic
_symmetry_space_group_name_Hall '-P 2yn'
_symmetry_space_group_name_H-M 'P 1 21/n 1'
_atom_sites_solution_hydrogens geom
_atom_sites_solution_primary direct
_atom_sites_solution_secondary difmap
_audit_creation_method SHELXL-97
_cell_angle_alpha 90.00
_cell_angle_beta 103.1460(10)
_cell_angle_gamma 90.00
_cell_formula_units_Z 2
_cell_length_a 10.8970(5)
_cell_length_b 10.8099(5)
_cell_length_c 19.2672(8)
_cell_measurement_reflns_used 3855
_cell_measurement_temperature 293(2)
_cell_measurement_theta_max 25.01
_cell_measurement_theta_min 1.89
_cell_volume 2210.11(17)
_computing_cell_refinement 'Bruker SMART'
_computing_data_collection 'Bruker SMART'
_computing_data_reduction 'Bruker SAINT'
_computing_molecular_graphics 'Bruker SHELXTL'
_computing_publication_material 'Bruker SHELXTL'
_computing_structure_refinement 'SHELXL-97 (Sheldrick, 1997)'
_computing_structure_solution 'SHELXS-97 (Sheldrick, 1990)'
_diffrn_ambient_temperature 293(2)
_diffrn_detector_area_resol_mean 0
_diffrn_measured_fraction_theta_full 0.991
_diffrn_measured_fraction_theta_max 0.991
_diffrn_measurement_device_type 'CCD area detector'
_diffrn_measurement_method 'phi and omega scans'
_diffrn_radiation_monochromator graphite
_diffrn_radiation_source 'fine-focus sealed tube'
_diffrn_radiation_type MoK\a
_diffrn_radiation_wavelength 0.71073
_diffrn_reflns_av_R_equivalents 0.0381
_diffrn_reflns_av_sigmaI/netI 0.0557
_diffrn_reflns_limit_h_max 12
_diffrn_reflns_limit_h_min -12
_diffrn_reflns_limit_k_max 11
_diffrn_reflns_limit_k_min -12
_diffrn_reflns_limit_l_max 22
_diffrn_reflns_limit_l_min -22
_diffrn_reflns_number 12902
_diffrn_reflns_theta_full 25.01
_diffrn_reflns_theta_max 25.01
_diffrn_reflns_theta_min 1.98
_diffrn_standards_decay_% 0
_diffrn_standards_interval_count 0
_diffrn_standards_interval_time 0
_diffrn_standards_number 0
_exptl_absorpt_coefficient_mu 0.844
_exptl_absorpt_correction_T_max 0.888
_exptl_absorpt_correction_T_min 0.794
_exptl_absorpt_correction_type multi-scan
_exptl_absorpt_process_details sadabs
_exptl_crystal_colour red
_exptl_crystal_density_diffrn 1.501
_exptl_crystal_density_method 'not measured'
_exptl_crystal_description block
_exptl_crystal_F_000 1028
_exptl_crystal_size_max 0.360
_exptl_crystal_size_mid 0.230
_exptl_crystal_size_min 0.140
_refine_diff_density_max 0.420
_refine_diff_density_min -0.271
_refine_diff_density_rms 0.043
_refine_ls_extinction_method none
_refine_ls_goodness_of_fit_ref 1.079
_refine_ls_hydrogen_treatment constr
_refine_ls_matrix_type full
_refine_ls_number_parameters 293
_refine_ls_number_reflns 3855
_refine_ls_number_restraints 24
_refine_ls_restrained_S_all 1.099
_refine_ls_R_factor_all 0.0546
_refine_ls_R_factor_gt 0.0336
_refine_ls_shift/su_max 0.004
_refine_ls_shift/su_mean 0.000
_refine_ls_structure_factor_coef Fsqd
_refine_ls_weighting_details 'calc w=1/[\s^2^(Fo^2^)+(0.0173P)^2^+0.0000P] where P=(Fo^2^+2Fc^2^)/3'
_refine_ls_weighting_scheme calc
_refine_ls_wR_factor_gt 0.0626
_refine_ls_wR_factor_ref 0.0644
_reflns_number_gt 2416
_reflns_number_total 3855
_reflns_threshold_expression >2sigma(I)
_cod_data_source_file JSSC-2014-216-30.cif
_cod_data_source_block co2
_cod_depositor_comments
;
The following automatic conversions were performed:

data item '_symmetry_cell_setting' value 'Monoclinic' was changed to
'monoclinic' in accordance with the built-in table derived from the
CIF Core dictionary named 'cif_core.dic' version 2.4.5 last updated
on 2014-11-21.

Automatic conversion script
Id: cif_fix_values 8369 2020-08-20 11:38:08Z andrius 
;
_cod_original_sg_symbol_Hall ' -P 2yn '
_cod_original_sg_symbol_H-M 'P2(1)/n  '
_cod_database_code 1562313

loop_
_symmetry_equiv_pos_as_xyz
'x, y, z'
'-x+1/2, y+1/2, -z+1/2'
'-x, -y, -z'
'x-1/2, -y-1/2, z-1/2'

loop_
_atom_site_label
_atom_site_type_symbol
_atom_site_fract_x
_atom_site_fract_y
_atom_site_fract_z
_atom_site_U_iso_or_equiv
_atom_site_adp_type
_atom_site_occupancy
_atom_site_symmetry_multiplicity
_atom_site_calc_flag
_atom_site_refinement_flags
_atom_site_disorder_assembly
_atom_site_disorder_group
Co1 Co 0.55374(3) 0.06876(3) 0.936116(17) 0.04483(13) Uani 1 1 d . . .
Na1 Na 0.65755(9) 0.17378(9) 1.11135(5) 0.0548(3) Uani 1 1 d . . .
C1 C 0.5679(2) -0.0970(2) 0.81494(14) 0.0445(7) Uani 1 1 d . . .
C2 C 0.6754(3) -0.0376(3) 0.80159(15) 0.0528(8) Uani 1 1 d . . .
C3 C 0.7156(3) -0.0617(3) 0.73753(17) 0.0758(10) Uani 1 1 d . . .
H3 H 0.7874 -0.0228 0.7296 0.091 Uiso 1 1 calc R . .
C4 C 0.6508(3) -0.1401(3) 0.68841(17) 0.0809(11) Uani 1 1 d . . .
H4 H 0.6775 -0.1546 0.6466 0.097 Uiso 1 1 calc R . .
C5 C 0.5450(3) -0.1990(3) 0.69989(15) 0.0669(9) Uani 1 1 d . . .
H5 H 0.5003 -0.2526 0.6655 0.080 Uiso 1 1 calc R . .
C6 C 0.5049(3) -0.1795(3) 0.76121(14) 0.0497(7) Uani 1 1 d . . .
C7 C 0.3291(3) -0.3170(3) 0.72670(15) 0.0846(10) Uani 1 1 d . . .
H7A H 0.2999 -0.2735 0.6826 0.127 Uiso 1 1 calc R . .
H7B H 0.2581 -0.3470 0.7435 0.127 Uiso 1 1 calc R . .
H7C H 0.3807 -0.3855 0.7193 0.127 Uiso 1 1 calc R . .
C8 C 0.7498(3) 0.0442(3) 0.85139(18) 0.0715(9) Uani 1 1 d . . .
H8 H 0.8243 0.0707 0.8403 0.086 Uiso 1 1 calc R . .
C9 C 0.6036(2) 0.3371(3) 0.96875(15) 0.0474(7) Uani 1 1 d . . .
C10 C 0.5459(3) 0.3746(3) 0.89863(16) 0.0513(8) Uani 1 1 d . . .
C11 C 0.5489(3) 0.5009(3) 0.87842(18) 0.0702(9) Uani 1 1 d U . .
H11 H 0.5086 0.5257 0.8327 0.084 Uiso 1 1 calc R . .
C12 C 0.6099(3) 0.5846(3) 0.9255(2) 0.0793(11) Uani 1 1 d U . .
H12 H 0.6112 0.6670 0.9118 0.095 Uiso 1 1 calc R . .
C13 C 0.6707(3) 0.5503(3) 0.99361(19) 0.0699(9) Uani 1 1 d U . .
H13 H 0.7134 0.6095 1.0251 0.084 Uiso 1 1 calc R . .
C14 C 0.6686(2) 0.4299(3) 1.01521(17) 0.0544(8) Uani 1 1 d . . .
C15 C 0.8040(3) 0.4725(3) 1.12804(16) 0.0883(11) Uani 1 1 d . . .
H15A H 0.8650 0.5062 1.1043 0.133 Uiso 1 1 calc R . .
H15B H 0.8466 0.4311 1.1708 0.133 Uiso 1 1 calc R . .
H15C H 0.7531 0.5382 1.1400 0.133 Uiso 1 1 calc R . .
C16 C 0.4809(3) 0.2919(3) 0.84645(16) 0.0647(9) Uani 1 1 d . . .
H16 H 0.4394 0.3284 0.8038 0.078 Uiso 1 1 calc R . .
C17 C 0.9689(4) 0.1949(4) 1.1619(2) 0.1027(13) Uani 1 1 d . . .
H17 H 1.0197 0.2218 1.2047 0.123 Uiso 1 1 calc R . .
C18 C 1.1225(3) 0.2847(4) 1.1066(2) 0.1323(16) Uani 1 1 d . . .
H18A H 1.1551 0.3152 1.1540 0.198 Uiso 1 1 calc R . .
H18B H 1.1040 0.3531 1.0741 0.198 Uiso 1 1 calc R . .
H18C H 1.1840 0.2321 1.0929 0.198 Uiso 1 1 calc R . .
C19 C 0.9400(4) 0.1726(4) 1.0370(2) 0.1409(17) Uani 1 1 d U . .
H19A H 0.8651 0.1315 1.0432 0.211 Uiso 1 1 calc R . .
H19B H 0.9905 0.1158 1.0173 0.211 Uiso 1 1 calc R . .
H19C H 0.9171 0.2415 1.0052 0.211 Uiso 1 1 calc R . .
N1 N 0.6226(2) -0.0311(2) 1.03408(10) 0.0440(6) Uani 1 1 d . . .
N2 N 0.7106(3) -0.1008(2) 1.04196(11) 0.0486(6) Uani 1 1 d . . .
N3 N 0.7962(3) -0.1659(3) 1.05003(14) 0.0772(9) Uani 1 1 d . . .
N4 N 1.0105(2) 0.2161(3) 1.10472(15) 0.0758(8) Uani 1 1 d . . .
O1 O 0.52555(15) -0.08218(15) 0.87212(8) 0.0494(5) Uani 1 1 d . . .
O2 O 0.72967(18) 0.08458(18) 0.90672(11) 0.0686(6) Uani 1 1 d . . .
O3 O 0.40046(18) -0.23613(18) 0.77775(9) 0.0632(6) Uani 1 1 d . . .
O4 O 0.59822(15) 0.22490(16) 0.99295(8) 0.0499(5) Uani 1 1 d . . .
O5 O 0.47090(18) 0.1780(2) 0.84887(9) 0.0640(6) Uani 1 1 d . . .
O6 O 0.72599(17) 0.38713(17) 1.08237(11) 0.0631(6) Uani 1 1 d . . .
O7 O 0.8697(2) 0.1430(2) 1.16552(12) 0.0873(8) Uani 1 1 d . . .

loop_
_atom_site_aniso_label
_atom_site_aniso_U_11
_atom_site_aniso_U_22
_atom_site_aniso_U_33
_atom_site_aniso_U_23
_atom_site_aniso_U_13
_atom_site_aniso_U_12
Co1 0.0540(2) 0.0383(2) 0.0417(2) 0.00069(19) 0.00989(16) -0.0060(2)
Na1 0.0611(7) 0.0540(8) 0.0492(7) -0.0040(6) 0.0119(5) -0.0136(6)
C1 0.0506(18) 0.0387(19) 0.0444(17) 0.0032(14) 0.0115(14) 0.0026(14)
C2 0.0564(19) 0.049(2) 0.0549(19) -0.0032(15) 0.0170(16) -0.0029(16)
C3 0.079(2) 0.078(3) 0.083(2) 0.004(2) 0.046(2) -0.002(2)
C4 0.101(3) 0.089(3) 0.066(2) -0.011(2) 0.045(2) 0.005(2)
C5 0.079(2) 0.066(2) 0.057(2) -0.0109(17) 0.0179(18) 0.0101(19)
C6 0.055(2) 0.046(2) 0.0487(18) 0.0015(15) 0.0128(16) 0.0085(16)
C7 0.090(3) 0.087(3) 0.069(2) -0.013(2) 0.001(2) -0.015(2)
C8 0.072(2) 0.063(3) 0.088(3) 0.006(2) 0.035(2) -0.0013(19)
C9 0.0455(18) 0.039(2) 0.063(2) 0.0020(17) 0.0246(16) 0.0009(15)
C10 0.054(2) 0.046(2) 0.058(2) 0.0108(17) 0.0220(16) 0.0033(15)
C11 0.070(2) 0.062(2) 0.090(3) 0.028(2) 0.0391(19) 0.0127(19)
C12 0.081(3) 0.045(2) 0.126(3) 0.021(2) 0.053(2) 0.005(2)
C13 0.068(2) 0.043(2) 0.106(3) -0.001(2) 0.034(2) -0.0104(17)
C14 0.0496(18) 0.038(2) 0.081(2) -0.0026(19) 0.0259(16) -0.0063(16)
C15 0.086(2) 0.066(3) 0.108(3) -0.034(2) 0.013(2) -0.023(2)
C16 0.072(2) 0.070(3) 0.057(2) 0.025(2) 0.0253(17) 0.019(2)
C17 0.101(3) 0.132(4) 0.074(3) 0.012(3) 0.016(3) 0.018(3)
C18 0.095(3) 0.131(4) 0.174(4) -0.010(3) 0.037(3) -0.046(3)
C19 0.117(3) 0.195(5) 0.105(3) -0.051(3) 0.014(3) -0.005(3)
N1 0.0470(14) 0.0387(15) 0.0454(14) 0.0014(11) 0.0088(11) 0.0002(12)
N2 0.0637(18) 0.0427(18) 0.0393(14) 0.0017(12) 0.0114(13) -0.0075(13)
N3 0.082(2) 0.069(2) 0.082(2) 0.0093(16) 0.0225(16) 0.0260(17)
N4 0.0658(19) 0.096(2) 0.067(2) -0.0157(17) 0.0189(16) -0.0155(17)
O1 0.0628(12) 0.0461(12) 0.0427(11) -0.0070(9) 0.0190(9) -0.0093(10)
O2 0.0746(14) 0.0694(16) 0.0668(14) -0.0075(12) 0.0268(11) -0.0143(12)
O3 0.0731(14) 0.0600(15) 0.0535(13) -0.0169(11) 0.0079(11) -0.0090(11)
O4 0.0662(12) 0.0320(12) 0.0509(11) 0.0034(9) 0.0118(9) -0.0080(10)
O5 0.0782(15) 0.0580(15) 0.0518(12) 0.0099(11) 0.0062(10) 0.0023(12)
O6 0.0665(14) 0.0430(13) 0.0757(15) -0.0130(11) 0.0077(12) -0.0141(10)
O7 0.0606(15) 0.111(2) 0.0887(17) 0.0118(14) 0.0140(13) -0.0176(14)

loop_
_atom_type_symbol
_atom_type_description
_atom_type_scat_dispersion_real
_atom_type_scat_dispersion_imag
_atom_type_scat_source
C C 0.0033 0.0016 'International Tables Vol C Tables 4.2.6.8 and 6.1.1.4'
H H 0.0000 0.0000 'International Tables Vol C Tables 4.2.6.8 and 6.1.1.4'
N N 0.0061 0.0033 'International Tables Vol C Tables 4.2.6.8 and 6.1.1.4'
O O 0.0106 0.0060 'International Tables Vol C Tables 4.2.6.8 and 6.1.1.4'
Na Na 0.0362 0.0249 'International Tables Vol C Tables 4.2.6.8 and 6.1.1.4'
Co Co 0.3494 0.9721 'International Tables Vol C Tables 4.2.6.8 and 6.1.1.4'

loop_
_geom_angle_atom_site_label_1
_geom_angle_atom_site_label_2
_geom_angle_atom_site_label_3
_geom_angle
_geom_angle_site_symmetry_1
_geom_angle_site_symmetry_3
O4 Co1 O1 172.78(7) . .
O4 Co1 O5 88.29(8) . .
O1 Co1 O5 89.29(8) . .
O4 Co1 O2 87.55(7) . .
O1 Co1 O2 85.62(7) . .
O5 Co1 O2 89.48(8) . .
O4 Co1 N1 87.19(7) . .
O1 Co1 N1 95.96(7) . .
O5 Co1 N1 172.10(8) . .
O2 Co1 N1 96.79(8) . .
O4 Co1 N1 97.57(7) . 3_657
O1 Co1 N1 89.38(7) . 3_657
O5 Co1 N1 94.16(8) . 3_657
O2 Co1 N1 173.78(8) . 3_657
N1 Co1 N1 80.03(9) . 3_657
O4 Co1 Na1 147.22(5) . 3_657
O1 Co1 Na1 39.81(5) . 3_657
O5 Co1 Na1 94.35(6) . 3_657
O2 Co1 Na1 125.08(6) . 3_657
N1 Co1 Na1 86.00(6) . 3_657
N1 Co1 Na1 49.66(6) 3_657 3_657
O4 Na1 O1 100.56(7) . 3_657
O4 Na1 O7 120.39(8) . .
O1 Na1 O7 132.45(8) 3_657 .
O4 Na1 O3 136.82(8) . 3_657
O1 Na1 O3 66.24(7) 3_657 3_657
O7 Na1 O3 94.29(8) . 3_657
O4 Na1 O6 65.83(7) . .
O1 Na1 O6 136.78(7) 3_657 .
O7 Na1 O6 85.23(8) . .
O3 Na1 O6 95.11(7) 3_657 .
O4 Na1 N1 70.75(7) . .
O1 Na1 N1 72.60(6) 3_657 .
O7 Na1 N1 97.67(9) . .
O3 Na1 N1 133.32(8) 3_657 .
O6 Na1 N1 130.68(7) . .
O4 Na1 Co1 84.25(5) . 3_657
O1 Na1 Co1 34.10(4) 3_657 3_657
O7 Na1 Co1 122.70(7) . 3_657
O3 Na1 Co1 98.62(6) 3_657 3_657
O6 Na1 Co1 147.46(6) . 3_657
N1 Na1 Co1 38.56(5) . 3_657
O1 C1 C2 124.7(3) . .
O1 C1 C6 119.3(2) . .
C2 C1 C6 116.0(3) . .
C1 C2 C8 122.2(3) . .
C1 C2 C3 120.5(3) . .
C8 C2 C3 117.3(3) . .
C4 C3 C2 120.6(3) . .
C4 C3 H3 119.7 . .
C2 C3 H3 119.7 . .
C3 C4 C5 120.2(3) . .
C3 C4 H4 119.9 . .
C5 C4 H4 119.9 . .
C6 C5 C4 120.7(3) . .
C6 C5 H5 119.6 . .
C4 C5 H5 119.6 . .
C5 C6 O3 124.7(3) . .
C5 C6 C1 122.1(3) . .
O3 C6 C1 113.2(2) . .
O3 C7 H7A 109.5 . .
O3 C7 H7B 109.5 . .
H7A C7 H7B 109.5 . .
O3 C7 H7C 109.5 . .
H7A C7 H7C 109.5 . .
H7B C7 H7C 109.5 . .
O2 C8 C2 128.9(3) . .
O2 C8 H8 115.6 . .
C2 C8 H8 115.6 . .
O4 C9 C10 124.2(3) . .
O4 C9 C14 119.1(3) . .
C10 C9 C14 116.7(3) . .
C16 C10 C9 122.8(3) . .
C16 C10 C11 116.9(3) . .
C9 C10 C11 120.3(3) . .
C12 C11 C10 120.0(3) . .
C12 C11 H11 120.0 . .
C10 C11 H11 120.0 . .
C11 C12 C13 121.2(3) . .
C11 C12 H12 119.4 . .
C13 C12 H12 119.4 . .
C14 C13 C12 120.5(3) . .
C14 C13 H13 119.8 . .
C12 C13 H13 119.8 . .
C13 C14 O6 124.6(3) . .
C13 C14 C9 121.3(3) . .
O6 C14 C9 114.1(3) . .
O6 C15 H15A 109.5 . .
O6 C15 H15B 109.5 . .
H15A C15 H15B 109.5 . .
O6 C15 H15C 109.5 . .
H15A C15 H15C 109.5 . .
H15B C15 H15C 109.5 . .
O5 C16 C10 129.7(3) . .
O5 C16 H16 115.2 . .
C10 C16 H16 115.2 . .
O7 C17 N4 127.3(4) . .
O7 C17 H17 116.4 . .
N4 C17 H17 116.4 . .
N4 C18 H18A 109.5 . .
N4 C18 H18B 109.5 . .
H18A C18 H18B 109.5 . .
N4 C18 H18C 109.5 . .
H18A C18 H18C 109.5 . .
H18B C18 H18C 109.5 . .
N4 C19 H19A 109.5 . .
N4 C19 H19B 109.5 . .
H19A C19 H19B 109.5 . .
N4 C19 H19C 109.5 . .
H19A C19 H19C 109.5 . .
H19B C19 H19C 109.5 . .
N2 N1 Co1 122.24(17) . .
N2 N1 Co1 125.42(18) . 3_657
Co1 N1 Co1 99.97(9) . 3_657
N2 N1 Na1 116.41(16) . .
Co1 N1 Na1 92.87(8) . .
Co1 N1 Na1 91.77(8) 3_657 .
N3 N2 N1 178.8(3) . .
C17 N4 C18 122.1(4) . .
C17 N4 C19 119.6(3) . .
C18 N4 C19 118.2(3) . .
C1 O1 Co1 125.61(16) . .
C1 O1 Na1 123.26(16) . 3_657
Co1 O1 Na1 106.09(7) . 3_657
C8 O2 Co1 123.9(2) . .
C6 O3 C7 117.6(2) . .
C6 O3 Na1 117.66(16) . 3_657
C7 O3 Na1 124.52(17) . 3_657
C9 O4 Co1 127.61(17) . .
C9 O4 Na1 123.64(17) . .
Co1 O4 Na1 108.55(8) . .
C16 O5 Co1 124.6(2) . .
C14 O6 C15 116.3(2) . .
C14 O6 Na1 114.75(16) . .
C15 O6 Na1 128.56(18) . .
C17 O7 Na1 134.5(2) . .

loop_
_geom_bond_atom_site_label_1
_geom_bond_atom_site_label_2
_geom_bond_distance
_geom_bond_site_symmetry_2
Co1 O4 2.0103(17) .
Co1 O1 2.0260(16) .
Co1 O5 2.0844(19) .
Co1 O2 2.1259(19) .
Co1 N1 2.156(2) .
Co1 N1 2.165(2) 3_657
Co1 Na1 3.4719(10) 3_657
Na1 O4 2.2926(19) .
Na1 O1 2.3135(19) 3_657
Na1 O7 2.334(2) .
Na1 O3 2.456(2) 3_657
Na1 O6 2.525(2) .
Na1 N1 2.648(2) .
Na1 Co1 3.4719(10) 3_657
C1 O1 1.298(3) .
C1 C2 1.409(3) .
C1 C6 1.419(3) .
C2 C8 1.416(4) .
C2 C3 1.425(3) .
C3 C4 1.345(4) .
C3 H3 0.9300 .
C4 C5 1.379(4) .
C4 H4 0.9300 .
C5 C6 1.366(3) .
C5 H5 0.9300 .
C6 O3 1.391(3) .
C7 O3 1.410(3) .
C7 H7A 0.9600 .
C7 H7B 0.9600 .
C7 H7C 0.9600 .
C8 O2 1.217(3) .
C8 H8 0.9300 .
C9 O4 1.305(3) .
C9 C10 1.414(3) .
C9 C14 1.422(3) .
C10 C16 1.410(4) .
C10 C11 1.422(4) .
C11 C12 1.344(4) .
C11 H11 0.9300 .
C12 C13 1.380(4) .
C12 H12 0.9300 .
C13 C14 1.368(4) .
C13 H13 0.9300 .
C14 O6 1.382(3) .
C15 O6 1.417(3) .
C15 H15A 0.9600 .
C15 H15B 0.9600 .
C15 H15C 0.9600 .
C16 O5 1.238(3) .
C16 H16 0.9300 .
C17 O7 1.234(4) .
C17 N4 1.303(4) .
C17 H17 0.9300 .
C18 N4 1.421(4) .
C18 H18A 0.9600 .
C18 H18B 0.9600 .
C18 H18C 0.9600 .
C19 N4 1.435(4) .
C19 H19A 0.9600 .
C19 H19B 0.9600 .
C19 H19C 0.9600 .
N1 N2 1.201(3) .
N1 Co1 2.165(2) 3_657
N2 N3 1.151(3) .
O1 Na1 2.3135(19) 3_657
O3 Na1 2.456(2) 3_657
